data_1529559
loop_
_publ_author_name
'Anderson, J.B.'
'Kostiner, E.'

_publ_section_title
;
 The crystal structure of cobalt-substituted calcium chlorapatite
;
_journal_name_full 'Journal of Solid State Chemistry'
_journal_page_first 343
_journal_page_last 349
_journal_volume 66
_journal_year 1987
_chemical_formula_sum 'Ca4.01 Cl0.89 Co0.99 O12 P3'
_chemical_name_systematic 'Co0.99 Ca4.01 Cl0.89 (P O4)3'
_space_group_IT_number 176
_symmetry_space_group_name_Hall '-P 6c'
_symmetry_space_group_name_H-M 'P 63/m'
_cell_angle_alpha 90
_cell_angle_beta 90
_cell_angle_gamma 120
_cell_formula_units_Z 2
_cell_length_a 9.625
_cell_length_b 9.625
_cell_length_c 6.747
_cell_volume 541.306
_citation_journal_id_ASTM JSSCBI
_cod_data_source_file Anderson_JSSCBI_1987_1382.cif
_cod_data_source_block Ca4.01Cl0.89Co0.99O12P3
_cod_database_code 1529559

loop_
_symmetry_equiv_pos_as_xyz
x,y,z
x-y,x,z+1/2
-y,x-y,z
-x,-y,z+1/2
-x+y,-x,z
y,-x+y,z+1/2
-x,-y,-z
-x+y,-x,-z-1/2
y,-x+y,-z
x,y,-z-1/2
x-y,x,-z
-y,x-y,-z-1/2

loop_
_atom_site_label
_atom_site_type_symbol
_atom_site_fract_x
_atom_site_fract_y
_atom_site_fract_z
_atom_site_occupancy
_atom_site_U_iso_or_equiv
Ca1 Ca+2 0.3333 0.6667 0.0038 1 0.0
Ca2 Ca+2 -0.0043 0.2573 0.25 0.67 0.0
O1 O-2 0.343 0.4921 0.25 1 0.0
Cl1 Cl-1 0 0 0.437 0.395 0.0
O2 O-2 0.5916 0.4651 0.25 1 0.0
Cl2 Cl-1 0 0 0.25 0.1 0.0
P1 P+5 0.4066 0.3743 0.25 1 0.0
Co1 Co+1 -0.0043 0.2573 0.25 0.33 0.0
O3 O-2 0.3527 0.2662 0.0673 1 0.0
